data_7213222
loop_
_publ_author_name
'Sharp, John T.'
'Wilson, Paul'
'Parsons, Simon'
'Gould, Robert O.'

_publ_section_title
;
 Reactions of triene-conjugated diazo-compounds: reaction paths from
 o-(1,3-dienyl)aryldiazomethanes to 3,8-methano-1,2-diazocines and to
 pyrrolo[2,1-a]phthalazines via intramolecular (3&#x2005;+&#x2005;2) and
 1,1-cycloaddition reactions
;
_journal_issue 7
_journal_name_full 'Journal of the Chemical Society, Perkin Transactions 1'
_journal_page_first 1139
_journal_paper_doi 10.1039/a909516k
_journal_year 2000
_chemical_formula_sum 'C20 H18'
_chemical_formula_weight 258.34
_chemical_name_systematic
; 
 ? 
;
_space_group_IT_number 56
_symmetry_cell_setting orthorhombic
_symmetry_space_group_name_Hall '-P 2ab 2ac'
_symmetry_space_group_name_H-M 'P c c n'
_atom_sites_solution_hydrogens geom
_atom_sites_solution_primary direct
_atom_sites_solution_secondary difmap
_audit_creation_method SHELXL
_cell_angle_alpha 90.00
_cell_angle_beta 90.00
_cell_angle_gamma 90.00
_cell_formula_units_Z 8
_cell_length_a 18.699(2)
_cell_length_b 22.045(2)
_cell_length_c 6.898(2)
_cell_measurement_reflns_used 60
_cell_measurement_temperature 220(2)
_cell_measurement_theta_max 22
_cell_measurement_theta_min 20
_cell_volume 2843.5(9)
_computing_structure_refinement 'SHELXL-93 (Sheldrick, 1993)'
_computing_structure_solution 'SHELXS-86 (Sheldrick, 1990)'
_diffrn_ambient_temperature 220(2)
_diffrn_measurement_method omega-theta
_diffrn_radiation_monochromator graphite
_diffrn_radiation_source 'fine-focus sealed tube'
_diffrn_radiation_type CuK\a
_diffrn_radiation_wavelength 1.54184
_diffrn_reflns_av_R_equivalents 0.0122
_diffrn_reflns_av_sigmaI/netI 0.0702
_diffrn_reflns_limit_h_max 21
_diffrn_reflns_limit_h_min 0
_diffrn_reflns_limit_k_max 24
_diffrn_reflns_limit_k_min 0
_diffrn_reflns_limit_l_max 7
_diffrn_reflns_limit_l_min 0
_diffrn_reflns_number 2141
_diffrn_reflns_theta_max 60.13
_diffrn_reflns_theta_min 3.10
_exptl_absorpt_coefficient_mu 0.509
_exptl_crystal_colour Colourless
_exptl_crystal_density_diffrn 1.207
_exptl_crystal_description block
_exptl_crystal_F_000 1104
_exptl_crystal_size_max 0.58
_exptl_crystal_size_mid 0.16
_exptl_crystal_size_min 0.16
_refine_diff_density_max 0.170
_refine_diff_density_min -0.180
_refine_diff_density_rms 0.045
_refine_ls_extinction_coef 0.00058(14)
_refine_ls_extinction_expression Fc^*^=kFc[1+0.001xFc^2^\l^3^/sin(2\q)]^-1/4^
_refine_ls_extinction_method SHELXL
_refine_ls_goodness_of_fit_all 1.006
_refine_ls_goodness_of_fit_obs 1.111
_refine_ls_matrix_type full
_refine_ls_number_parameters 182
_refine_ls_number_reflns 2090
_refine_ls_number_restraints 0
_refine_ls_restrained_S_all 1.016
_refine_ls_restrained_S_obs 1.111
_refine_ls_R_factor_all 0.1163
_refine_ls_R_factor_obs 0.0563
_refine_ls_shift/esd_max 0.000
_refine_ls_shift/esd_mean 0.000
_refine_ls_structure_factor_coef Fsqd
_refine_ls_weighting_details 'w=1/[\s^2^(Fo^2^)+(0.0631P)^2^+0.0000P] where P=(Fo^2^+2Fc^2^)/3'
_refine_ls_weighting_scheme calc
_refine_ls_wR_factor_all 0.1468
_refine_ls_wR_factor_obs 0.1182
_reflns_number_observed 1209
_reflns_number_total 2094
_reflns_observed_criterion >2sigma(I)
_cod_data_source_file a909516ksup1.cif
_cod_data_source_block pw0282
_cod_depositor_comments
;
The following automatic conversions were performed:

'_symmetry_cell_setting' value 'Orthorhombic' changed to
'orthorhombic' according to
/home/saulius/struct/CIF-dictionaries/cif_core.dic dictionary named
'cif_core.dic' version 2.4.2 from 2011-04-26.

Automatic conversion script
Id: cif_fix_values 1891 2012-01-12 08:04:46Z andrius 

The following automatic conversions were performed:

'_refine_ls_weighting_scheme' value 'calc
w=1/[\s^2^(Fo^2^)+(0.0631P)^2^+0.0000P] where P=(Fo^2^+2Fc^2^)/3' was
changed to 'calc'. New tag '_refine_ls_weighting_details' was
created. The value of the new tag was set to
'w=1/[\s^2^(Fo^2^)+(0.0631P)^2^+0.0000P] where P=(Fo^2^+2Fc^2^)/3'.

Automatic conversion script
Id: cif_fix_values 3143 2015-03-26 13:38:13Z robertas 
;
_cod_original_cell_volume 2843.6(8)
_cod_original_sg_symbol_H-M Pccn
_cod_database_code 7213222

loop_
_symmetry_equiv_pos_as_xyz
'x, y, z'
'-x+1/2, -y+1/2, z'
'x+1/2, -y, -z+1/2'
'-x, y+1/2, -z+1/2'
'-x, -y, -z'
'x-1/2, y-1/2, -z'
'-x-1/2, y, z-1/2'
'x, -y-1/2, z-1/2'

loop_
_atom_site_aniso_label
_atom_site_aniso_U_11
_atom_site_aniso_U_22
_atom_site_aniso_U_33
_atom_site_aniso_U_23
_atom_site_aniso_U_13
_atom_site_aniso_U_12
C1 0.065(3) 0.033(2) 0.065(3) -0.002(2) 0.009(2) 0.013(2)
C2 0.083(3) 0.045(2) 0.062(3) -0.003(2) 0.023(3) 0.023(2)
C3 0.040(2) 0.045(2) 0.042(2) -0.003(2) 0.004(2) 0.009(2)
C3A 0.030(2) 0.034(2) 0.030(2) 0.001(2) 0.000(2) 0.0085(14)
C3B 0.027(2) 0.029(2) 0.033(2) 0.000(2) 0.000(2) 0.0033(14)
C4 0.026(2) 0.028(2) 0.035(2) -0.002(2) -0.005(2) 0.0012(14)
C4A 0.028(2) 0.026(2) 0.031(2) -0.0039(14) 0.000(2) 0.0010(14)
C4B 0.026(2) 0.029(2) 0.034(2) 0.001(2) -0.0040(15) 0.0029(14)
C5 0.035(2) 0.042(2) 0.032(2) -0.001(2) 0.001(2) 0.002(2)
C6 0.039(2) 0.058(2) 0.038(2) 0.004(2) 0.006(2) 0.002(2)
C7 0.050(2) 0.051(2) 0.049(3) 0.019(2) 0.008(2) -0.001(2)
C8 0.055(2) 0.031(2) 0.054(3) 0.010(2) -0.001(2) 0.004(2)
C8A 0.033(2) 0.031(2) 0.036(2) 0.006(2) -0.002(2) 0.0036(15)
C8B 0.037(2) 0.030(2) 0.038(2) -0.002(2) -0.002(2) 0.008(2)
C41 0.030(2) 0.029(2) 0.031(2) 0.000(2) 0.001(2) 0.0053(15)
C42 0.042(2) 0.037(2) 0.033(2) -0.001(2) -0.003(2) 0.007(2)
C43 0.058(2) 0.043(2) 0.039(2) 0.002(2) -0.005(2) 0.020(2)
C44 0.062(2) 0.033(2) 0.053(3) 0.014(2) 0.016(2) 0.016(2)
C45 0.042(2) 0.033(2) 0.062(3) 0.000(2) 0.011(2) -0.003(2)
C46 0.035(2) 0.028(2) 0.047(2) -0.001(2) 0.001(2) 0.0022(15)

loop_
_atom_site_label
_atom_site_type_symbol
_atom_site_fract_x
_atom_site_fract_y
_atom_site_fract_z
_atom_site_U_iso_or_equiv
_atom_site_thermal_displace_type
_atom_site_occupancy
_atom_site_calc_flag
_atom_site_refinement_flags
C1 C 0.9414(2) -0.17808(15) 0.2737(6) 0.0543(11) Uani 1 d .
H1A H 0.8998(2) -0.19654(15) 0.2106(6) 0.065 Uiso 1 calc R
H1B H 0.9610(2) -0.20671(15) 0.3686(6) 0.065 Uiso 1 calc R
C2 C 0.9980(2) -0.1600(2) 0.1247(7) 0.0634(12) Uani 1 d .
H2A H 0.9888(2) -0.1799(2) 0.0003(7) 0.076 Uiso 1 calc R
H2B H 1.0458(2) -0.1716(2) 0.1696(7) 0.076 Uiso 1 calc R
C3 C 0.9927(2) -0.09088(15) 0.1032(5) 0.0427(9) Uani 1 d .
H3A H 1.0402(2) -0.07214(15) 0.1048(5) 0.051 Uiso 1 calc R
H3B H 0.9683(2) -0.07983(15) -0.0175(5) 0.051 Uiso 1 calc R
C3A C 0.9500(2) -0.07201(14) 0.2756(5) 0.0312(8) Uani 1 d .
C3B C 0.9364(2) -0.00874(13) 0.3328(5) 0.0295(8) Uani 1 d .
H3B1 H 0.9761(2) 0.02029(13) 0.3129(5) 0.035 Uiso 1 calc R
C4 C 0.8609(2) 0.01682(13) 0.3161(5) 0.0297(8) Uani 1 d .
H4 H 0.8244(2) -0.01120(13) 0.2638(5) 0.036 Uiso 1 calc R
C4A C 0.8914(2) 0.00035(14) 0.5135(5) 0.0282(8) Uani 1 d .
H4A H 0.9054(2) 0.03519(14) 0.5957(5) 0.034 Uiso 1 calc R
C4B C 0.86664(15) -0.05428(14) 0.6203(5) 0.0298(8) Uani 1 d .
C5 C 0.8317(2) -0.0483(2) 0.7964(5) 0.0362(8) Uani 1 d .
H5 H 0.8255(2) -0.0094(2) 0.8501(5) 0.043 Uiso 1 calc R
C6 C 0.8059(2) -0.0983(2) 0.8945(5) 0.0451(10) Uani 1 d .
H6 H 0.7814(2) -0.0932(2) 1.0125(5) 0.054 Uiso 1 calc R
C7 C 0.8159(2) -0.1556(2) 0.8196(6) 0.0498(10) Uani 1 d .
H7 H 0.7980(2) -0.1897(2) 0.8855(6) 0.060 Uiso 1 calc R
C8 C 0.8522(2) -0.1625(2) 0.6475(6) 0.0464(10) Uani 1 d .
H8 H 0.8592(2) -0.2017(2) 0.5975(6) 0.056 Uiso 1 calc R
C8A C 0.8790(2) -0.11303(14) 0.5455(5) 0.0336(9) Uani 1 d .
C8B C 0.9217(2) -0.11892(14) 0.3688(5) 0.0352(8) Uani 1 d .
C41 C 0.8519(2) 0.08153(13) 0.2652(5) 0.0299(8) Uani 1 d .
C42 C 0.7980(2) 0.09860(14) 0.1370(5) 0.0369(9) Uani 1 d .
H42 H 0.7672(2) 0.06900(14) 0.0854(5) 0.044 Uiso 1 calc R
C43 C 0.7893(2) 0.15877(15) 0.0851(5) 0.0466(10) Uani 1 d .
H43 H 0.7524(2) 0.16965(15) -0.0006(5) 0.056 Uiso 1 calc R
C44 C 0.8339(2) 0.2027(2) 0.1567(6) 0.0496(10) Uani 1 d .
H44 H 0.8278(2) 0.2435(2) 0.1204(6) 0.060 Uiso 1 calc R
C45 C 0.8879(2) 0.1864(2) 0.2832(6) 0.0457(10) Uani 1 d .
H45 H 0.9184(2) 0.2163(2) 0.3343(6) 0.055 Uiso 1 calc R
C46 C 0.8973(2) 0.12647(14) 0.3347(5) 0.0369(9) Uani 1 d .
H46 H 0.9350(2) 0.11584(14) 0.4182(5) 0.044 Uiso 1 calc R

loop_
_atom_type_symbol
_atom_type_description
_atom_type_scat_dispersion_real
_atom_type_scat_dispersion_imag
_atom_type_scat_source
C C 0.0181 0.0091 'International Tables Vol C Tables 4.2.6.8 and 6.1.1.4'
H H 0.0000 0.0000 'International Tables Vol C Tables 4.2.6.8 and 6.1.1.4'

loop_
_geom_angle_atom_site_label_1
_geom_angle_atom_site_label_2
_geom_angle_atom_site_label_3
_geom_angle
C8B C1 C2 103.7(3)
C1 C2 C3 106.2(3)
C3A C3 C2 103.6(3)
C8B C3A C3B 122.6(3)
C8B C3A C3 112.5(3)
C3B C3A C3 124.8(3)
C3A C3B C4A 116.2(3)
C3A C3B C4 119.4(3)
C4A C3B C4 60.0(2)
C41 C4 C4A 119.1(3)
C41 C4 C3B 118.7(3)
C4A C4 C3B 59.8(2)
C4B C4A C3B 118.2(3)
C4B C4A C4 121.4(3)
C3B C4A C4 60.2(2)
C5 C4B C8A 119.0(3)
C5 C4B C4A 120.3(3)
C8A C4B C4A 120.8(3)
C6 C5 C4B 121.2(3)
C7 C6 C5 120.0(3)
C8 C7 C6 119.5(4)
C7 C8 C8A 121.8(4)
C8 C8A C4B 118.4(3)
C8 C8A C8B 123.2(3)
C4B C8A C8B 118.3(3)
C3A C8B C8A 123.5(3)
C3A C8B C1 111.4(3)
C8A C8B C1 125.0(3)
C46 C41 C42 117.9(3)
C46 C41 C4 122.4(3)
C42 C41 C4 119.6(3)
C43 C42 C41 120.5(3)
C44 C43 C42 120.9(3)
C43 C44 C45 119.2(3)
C46 C45 C44 120.3(3)
C45 C46 C41 121.1(3)

loop_
_geom_bond_atom_site_label_1
_geom_bond_atom_site_label_2
_geom_bond_distance
C1 C8B 1.506(4)
C1 C2 1.528(5)
C2 C3 1.534(4)
C3 C3A 1.491(4)
C3A C8B 1.328(4)
C3A C3B 1.472(4)
C3B C4A 1.517(4)
C3B C4 1.523(4)
C4 C41 1.479(4)
C4 C4A 1.520(4)
C4A C4B 1.486(4)
C4B C5 1.386(4)
C4B C8A 1.413(4)
C5 C6 1.381(4)
C6 C7 1.377(5)
C7 C8 1.377(5)
C8 C8A 1.390(5)
C8A C8B 1.463(5)
C41 C46 1.390(4)
C41 C42 1.393(4)
C42 C43 1.383(4)
C43 C44 1.370(5)
C44 C45 1.383(5)
C45 C46 1.379(4)

loop_
_geom_torsion_atom_site_label_1
_geom_torsion_atom_site_label_2
_geom_torsion_atom_site_label_3
_geom_torsion_atom_site_label_4
_geom_torsion
C8B C1 C2 C3 -15.2(4)
C1 C2 C3 C3A 15.4(4)
C2 C3 C3A C8B -10.2(4)
C2 C3 C3A C3B 173.3(3)
C8B C3A C3B C4A 3.7(5)
C3 C3A C3B C4A 179.9(3)
C8B C3A C3B C4 -65.1(5)
C3 C3A C3B C4 111.2(4)
C3A C3B C4 C41 -146.1(3)
C4A C3B C4 C41 108.8(3)
C3A C3B C4 C4A 105.1(3)
C4A C3B C4 C4A 0.0
C3A C3B C4A C4B 1.7(4)
C4 C3B C4A C4B 112.0(3)
C3A C3B C4A C4 -110.3(3)
C4 C3B C4A C4 0.0
C41 C4 C4A C4B 145.0(3)
C3B C4 C4A C4B -106.8(3)
C41 C4 C4A C3B -108.2(3)
C3B C4 C4A C3B 0.0
C3B C4A C4B C5 173.4(3)
C4 C4A C4B C5 -116.0(3)
C3B C4A C4B C8A -5.9(4)
C4 C4A C4B C8A 64.7(4)
C8A C4B C5 C6 -3.2(5)
C4A C4B C5 C6 177.5(3)
C4B C5 C6 C7 1.4(5)
C5 C6 C7 C8 0.5(5)
C6 C7 C8 C8A -0.5(6)
C7 C8 C8A C4B -1.4(5)
C7 C8 C8A C8B 176.0(3)
C5 C4B C8A C8 3.2(5)
C4A C4B C8A C8 -177.5(3)
C5 C4B C8A C8B -174.4(3)
C4A C4B C8A C8B 4.9(4)
C3B C3A C8B C8A -5.0(5)
C3 C3A C8B C8A 178.4(3)
C3B C3A C8B C1 177.1(3)
C3 C3A C8B C1 0.4(4)
C8 C8A C8B C3A -176.9(3)
C4B C8A C8B C3A 0.6(5)
C8 C8A C8B C1 0.8(5)
C4B C8A C8B C1 178.2(3)
C2 C1 C8B C3A 9.5(4)
C2 C1 C8B C8A -168.4(3)
C4A C4 C41 C46 31.7(5)
C3B C4 C41 C46 -37.7(5)
C4A C4 C41 C42 -151.0(3)
C3B C4 C41 C42 139.6(3)
C46 C41 C42 C43 -1.5(5)
C4 C41 C42 C43 -179.0(3)
C41 C42 C43 C44 0.6(5)
C42 C43 C44 C45 -0.2(6)
C43 C44 C45 C46 0.7(6)
C44 C45 C46 C41 -1.6(6)
C42 C41 C46 C45 2.0(5)
C4 C41 C46 C45 179.4(3)
